data_7129388
loop_
_publ_author_name
'Hajra, Alakananda'
'Bhattacharjee, Suvam'
'Laru, Sudip'

_publ_section_title
;
 Remote Difunctionalization of 2H-Indazoles Using Koser&#x2019;s Reagents
;
_journal_name_full 'Chemical Communications'
_journal_paper_doi 10.1039/D1CC06129A
_journal_year 2022
_chemical_formula_moiety 'C23 H19 I N2 O5 S'
_chemical_formula_sum 'C23 H19 I N2 O5 S'
_chemical_formula_weight 562.36
_space_group_crystal_system monoclinic
_space_group_IT_number 14
_space_group_name_Hall '-P 2ybc'
_space_group_name_H-M_alt 'P 1 21/c 1'
_atom_sites_solution_hydrogens geom
_audit_creation_method SHELXL-2016/6
_audit_update_record
;
2021-10-04 deposited with the CCDC.	2021-12-13 downloaded from the CCDC.
;
_cell_angle_alpha 90
_cell_angle_beta 90.532(2)
_cell_angle_gamma 90
_cell_formula_units_Z 4
_cell_length_a 8.5871(6)
_cell_length_b 22.0393(15)
_cell_length_c 11.5720(7)
_cell_measurement_reflns_used 5717
_cell_measurement_temperature 147(2)
_cell_measurement_theta_max 24.997
_cell_measurement_theta_min 2.546
_cell_volume 2189.9(3)
_computing_structure_refinement 'SHELXL-2016/6 (Sheldrick, 2016)'
_computing_structure_solution 'SHELXT 2014/5 (Sheldrick, 2014)'
_diffrn_ambient_temperature 147(2)
_diffrn_measured_fraction_theta_full 0.998
_diffrn_measured_fraction_theta_max 0.998
_diffrn_measurement_device_type 'Bruker APEX-II CCD'
_diffrn_measurement_method '\f and \w scans'
_diffrn_radiation_type MoK\a
_diffrn_radiation_wavelength 0.71073
_diffrn_reflns_av_R_equivalents 0.0471
_diffrn_reflns_av_unetI/netI 0.0335
_diffrn_reflns_Laue_measured_fraction_full 0.998
_diffrn_reflns_Laue_measured_fraction_max 0.998
_diffrn_reflns_limit_h_max 9
_diffrn_reflns_limit_h_min -10
_diffrn_reflns_limit_k_max 26
_diffrn_reflns_limit_k_min -26
_diffrn_reflns_limit_l_max 13
_diffrn_reflns_limit_l_min -13
_diffrn_reflns_number 20347
_diffrn_reflns_point_group_measured_fraction_full 0.998
_diffrn_reflns_point_group_measured_fraction_max 0.998
_diffrn_reflns_theta_full 24.997
_diffrn_reflns_theta_max 24.997
_diffrn_reflns_theta_min 2.546
_exptl_absorpt_coefficient_mu 1.596
_exptl_crystal_colour brown
_exptl_crystal_density_diffrn 1.706
_exptl_crystal_description plate
_exptl_crystal_F_000 1120.0
_refine_diff_density_max 0.294
_refine_diff_density_min -0.393
_refine_diff_density_rms 0.067
_refine_ls_extinction_method none
_refine_ls_goodness_of_fit_ref 1.050
_refine_ls_hydrogen_treatment constr
_refine_ls_matrix_type full
_refine_ls_number_parameters 291
_refine_ls_number_reflns 3853
_refine_ls_number_restraints 0
_refine_ls_restrained_S_all 1.050
_refine_ls_R_factor_all 0.0281
_refine_ls_R_factor_gt 0.0235
_refine_ls_shift/su_max 0.001
_refine_ls_shift/su_mean 0.000
_refine_ls_structure_factor_coef Fsqd
_refine_ls_weighting_details 'w=1/[\s^2^(Fo^2^)+2.4664P] where P=(Fo^2^+2Fc^2^)/3'
_refine_ls_weighting_scheme calc
_refine_ls_wR_factor_gt 0.0520
_refine_ls_wR_factor_ref 0.0549
_reflns_Friedel_coverage 0.000
_reflns_number_gt 3450
_reflns_number_total 3853
_reflns_threshold_expression 'I > 2\s(I)'
_cod_data_source_file d1cc06129a2.cif
_cod_data_source_block TEST789_a
_cod_original_cell_volume 2190.0(3)
_cod_original_sg_symbol_H-M 'P 21/c'
_cod_database_code 7129388
_shelx_shelxl_version_number 2016/6
_shelx_space_group_comment
;
The symmetry employed for this shelxl refinement is uniquely defined
by the following loop, which should always be used as a source of
symmetry information in preference to the above space-group names.
They are only intended as comments.
;

loop_
_space_group_symop_operation_xyz
'x, y, z'
'-x, y+1/2, -z+1/2'
'-x, -y, -z'
'x, -y-1/2, z-1/2'

loop_
_atom_site_label
_atom_site_type_symbol
_atom_site_fract_x
_atom_site_fract_y
_atom_site_fract_z
_atom_site_U_iso_or_equiv
_atom_site_adp_type
_atom_site_occupancy
_atom_site_site_symmetry_order
_atom_site_calc_flag
_atom_site_refinement_flags_posn
_atom_site_refinement_flags_adp
_atom_site_refinement_flags_occupancy
_atom_site_disorder_assembly
_atom_site_disorder_group
I001 I 0.70786(2) 0.85540(2) 0.32421(2) 0.02725(7) Uani 1 1 d . . . . .
S002 S 0.64302(8) 0.51865(3) 0.28104(6) 0.02567(15) Uani 1 1 d . . . . .
O003 O 0.6516(2) 0.57112(8) 0.37597(15) 0.0276(4) Uani 1 1 d . . . . .
O004 O 0.0627(2) 0.83492(8) 0.96645(15) 0.0272(4) Uani 1 1 d . . . . .
O005 O 0.0052(2) 0.73794(8) 1.00775(15) 0.0299(4) Uani 1 1 d . . . . .
O006 O 0.7743(2) 0.52264(8) 0.20696(16) 0.0319(4) Uani 1 1 d . . . . .
O007 O 0.6227(2) 0.46567(8) 0.35020(17) 0.0334(5) Uani 1 1 d . . . . .
N008 N 0.4520(2) 0.71665(9) 0.56459(16) 0.0198(4) Uani 1 1 d . . . . .
N009 N 0.5161(2) 0.76325(9) 0.50332(17) 0.0206(4) Uani 1 1 d . . . . .
C00A C 0.3558(3) 0.73088(11) 0.6614(2) 0.0191(5) Uani 1 1 d . . . . .
C00B C 0.1700(3) 0.76049(11) 0.8476(2) 0.0212(5) Uani 1 1 d . . . . .
C00C C 0.5959(3) 0.73504(11) 0.4202(2) 0.0199(5) Uani 1 1 d . . . . .
C00D C 0.1992(3) 0.55936(11) 0.0811(2) 0.0263(6) Uani 1 1 d . . . . .
C00E C 0.5821(3) 0.67090(11) 0.4286(2) 0.0200(5) Uani 1 1 d . . . . .
C00F C 0.6861(3) 0.76087(11) 0.3306(2) 0.0224(5) Uani 1 1 d . . . . .
C00G C 0.3274(3) 0.79117(12) 0.6865(2) 0.0275(6) Uani 1 1 d . . . . .
H00G H 0.371174 0.822284 0.640154 0.033 Uiso 1 1 calc R U . . .
C00H C 0.6617(3) 0.63356(11) 0.3493(2) 0.0230(5) Uani 1 1 d . . . . .
C00I C 0.2929(3) 0.68514(11) 0.7287(2) 0.0248(6) Uani 1 1 d . . . . .
H00I H 0.313285 0.643761 0.711510 0.030 Uiso 1 1 calc R U . . .
C00J C 0.2004(3) 0.70055(12) 0.8210(2) 0.0251(6) Uani 1 1 d . . . . .
H00J H 0.156742 0.669356 0.867214 0.030 Uiso 1 1 calc R U . . .
C00K C 0.7573(3) 0.72355(12) 0.2543(2) 0.0243(6) Uani 1 1 d . . . . .
H00K H 0.815610 0.740726 0.193058 0.029 Uiso 1 1 calc R U . . .
C00L C 0.4883(3) 0.66106(11) 0.5235(2) 0.0210(5) Uani 1 1 d . . . . .
H00L H 0.456046 0.623015 0.553615 0.025 Uiso 1 1 calc R U . . .
C00M C 0.4724(3) 0.53438(11) 0.2028(2) 0.0243(6) Uani 1 1 d . . . . .
C00N C 0.0704(3) 0.77490(12) 0.9487(2) 0.0234(5) Uani 1 1 d . . . . .
C00O C 0.3292(3) 0.52189(12) 0.2536(2) 0.0290(6) Uani 1 1 d . . . . .
H00O H 0.324544 0.505028 0.329047 0.035 Uiso 1 1 calc R U . . .
C00P C 0.4811(3) 0.55838(11) 0.0928(2) 0.0264(6) Uani 1 1 d . . . . .
H00P H 0.579249 0.566389 0.058871 0.032 Uiso 1 1 calc R U . . .
C00Q C 0.7469(3) 0.65899(12) 0.2637(2) 0.0261(6) Uani 1 1 d . . . . .
H00Q H 0.799575 0.633868 0.210037 0.031 Uiso 1 1 calc R U . . .
C00R C 0.2347(3) 0.80584(12) 0.7794(2) 0.0276(6) Uani 1 1 d . . . . .
H00R H 0.215000 0.847232 0.796943 0.033 Uiso 1 1 calc R U . . .
C00S C 0.3443(3) 0.57060(11) 0.0326(2) 0.0275(6) Uani 1 1 d . . . . .
H00S H 0.349564 0.586972 -0.043175 0.033 Uiso 1 1 calc R U . . .
C00T C -0.0350(3) 0.85469(12) 1.0611(2) 0.0276(6) Uani 1 1 d . . . . .
H00A H 0.001282 0.836628 1.134895 0.033 Uiso 1 1 calc R U . . .
H00B H -0.144510 0.842410 1.047277 0.033 Uiso 1 1 calc R U . . .
C00U C 0.1943(3) 0.53449(12) 0.1922(2) 0.0308(6) Uani 1 1 d . . . . .
H00U H 0.096287 0.526090 0.226046 0.037 Uiso 1 1 calc R U . . .
C00V C 0.0525(3) 0.57612(12) 0.0176(3) 0.0331(6) Uani 1 1 d . . . . .
H00C H -0.035570 0.554097 0.050781 0.050 Uiso 1 1 calc R U . . .
H00D H 0.062413 0.565355 -0.064213 0.050 Uiso 1 1 calc R U . . .
H00E H 0.034626 0.619884 0.024559 0.050 Uiso 1 1 calc R U . . .
C00W C -0.0215(4) 0.92273(13) 1.0652(3) 0.0415(7) Uani 1 1 d . . . . .
H00F H 0.087286 0.934105 1.079450 0.062 Uiso 1 1 calc R U . . .
H00H H -0.086516 0.938548 1.127459 0.062 Uiso 1 1 calc R U . . .
H00M H -0.056546 0.939838 0.991194 0.062 Uiso 1 1 calc R U . . .

loop_
_atom_site_aniso_label
_atom_site_aniso_U_11
_atom_site_aniso_U_22
_atom_site_aniso_U_33
_atom_site_aniso_U_23
_atom_site_aniso_U_13
_atom_site_aniso_U_12
I001 0.03282(11) 0.02140(10) 0.02767(10) -0.00095(7) 0.00850(7) -0.00519(7)
S002 0.0290(4) 0.0178(3) 0.0303(3) -0.0010(3) 0.0053(3) 0.0026(3)
O003 0.0388(11) 0.0188(9) 0.0251(9) -0.0006(7) 0.0044(8) 0.0006(8)
O004 0.0317(10) 0.0226(9) 0.0273(10) -0.0021(8) 0.0098(8) 0.0020(8)
O005 0.0336(11) 0.0294(10) 0.0270(10) 0.0018(8) 0.0104(8) -0.0021(8)
O006 0.0283(10) 0.0308(10) 0.0368(11) -0.0044(9) 0.0092(8) 0.0023(8)
O007 0.0384(12) 0.0197(9) 0.0423(11) 0.0060(8) 0.0043(9) 0.0041(8)
N008 0.0219(11) 0.0197(11) 0.0179(10) 0.0009(8) 0.0015(8) -0.0005(9)
N009 0.0227(11) 0.0204(11) 0.0187(10) 0.0023(9) 0.0023(8) -0.0029(9)
C00A 0.0179(12) 0.0213(13) 0.0180(12) 0.0012(10) 0.0002(10) -0.0013(10)
C00B 0.0222(13) 0.0229(13) 0.0186(12) -0.0005(10) -0.0002(10) 0.0016(10)
C00C 0.0201(13) 0.0228(13) 0.0168(12) -0.0003(10) -0.0027(10) -0.0008(10)
C00D 0.0300(15) 0.0164(12) 0.0327(14) -0.0020(11) 0.0030(12) -0.0002(11)
C00E 0.0205(13) 0.0212(13) 0.0183(12) 0.0010(10) -0.0033(10) 0.0009(10)
C00F 0.0234(13) 0.0215(13) 0.0223(13) 0.0023(10) -0.0015(10) -0.0053(10)
C00G 0.0372(16) 0.0184(13) 0.0272(14) 0.0054(11) 0.0096(12) -0.0030(11)
C00H 0.0251(14) 0.0204(13) 0.0235(13) -0.0002(10) -0.0037(11) -0.0007(10)
C00I 0.0308(15) 0.0169(13) 0.0268(13) -0.0008(11) 0.0067(11) 0.0013(11)
C00J 0.0305(14) 0.0201(13) 0.0249(13) 0.0055(11) 0.0064(11) -0.0012(11)
C00K 0.0246(14) 0.0278(14) 0.0204(13) -0.0010(11) 0.0039(10) -0.0058(11)
C00L 0.0250(13) 0.0172(12) 0.0209(12) 0.0024(10) -0.0021(10) -0.0020(10)
C00M 0.0281(14) 0.0145(12) 0.0305(14) -0.0045(11) 0.0059(11) 0.0014(10)
C00N 0.0232(13) 0.0255(14) 0.0216(13) -0.0004(11) -0.0039(11) 0.0011(11)
C00O 0.0346(16) 0.0219(14) 0.0306(14) 0.0042(11) 0.0070(12) -0.0031(12)
C00P 0.0287(15) 0.0196(13) 0.0311(14) -0.0050(11) 0.0096(11) -0.0002(11)
C00Q 0.0281(14) 0.0271(14) 0.0231(13) -0.0049(11) 0.0041(11) -0.0003(11)
C00R 0.0352(15) 0.0184(13) 0.0292(14) 0.0000(11) 0.0071(12) 0.0011(11)
C00S 0.0368(16) 0.0194(13) 0.0263(14) 0.0004(11) 0.0056(12) 0.0006(12)
C00T 0.0235(14) 0.0324(15) 0.0270(14) -0.0075(12) 0.0053(11) 0.0058(11)
C00U 0.0292(15) 0.0239(14) 0.0395(16) 0.0054(12) 0.0101(12) -0.0040(11)
C00V 0.0325(16) 0.0264(15) 0.0405(16) 0.0063(13) 0.0034(13) -0.0001(12)
C00W 0.0377(18) 0.0347(17) 0.0523(19) -0.0135(15) 0.0108(15) 0.0028(14)

loop_
_atom_type_symbol
_atom_type_description
_atom_type_scat_dispersion_real
_atom_type_scat_dispersion_imag
_atom_type_scat_source
C C 0.0033 0.0016 'International Tables Vol C Tables 4.2.6.8 and 6.1.1.4'
H H 0.0000 0.0000 'International Tables Vol C Tables 4.2.6.8 and 6.1.1.4'
I I -0.4742 1.8119 'International Tables Vol C Tables 4.2.6.8 and 6.1.1.4'
N N 0.0061 0.0033 'International Tables Vol C Tables 4.2.6.8 and 6.1.1.4'
O O 0.0106 0.0060 'International Tables Vol C Tables 4.2.6.8 and 6.1.1.4'
S S 0.1246 0.1234 'International Tables Vol C Tables 4.2.6.8 and 6.1.1.4'

loop_
_geom_angle_atom_site_label_1
_geom_angle_atom_site_label_2
_geom_angle_atom_site_label_3
_geom_angle
_geom_angle_site_symmetry_1
_geom_angle_site_symmetry_3
_geom_angle_publ_flag
O006 S002 O007 119.29(12) . . ?
O006 S002 O003 109.71(11) . . ?
O007 S002 O003 102.24(11) . . ?
O006 S002 C00M 109.88(12) . . ?
O007 S002 C00M 110.24(12) . . ?
O003 S002 C00M 104.22(11) . . ?
C00H O003 S002 123.92(15) . . ?
C00N O004 C00T 116.2(2) . . ?
C00L N008 N009 113.8(2) . . ?
C00L N008 C00A 127.6(2) . . ?
N009 N008 C00A 118.61(19) . . ?
C00C N009 N008 103.59(19) . . ?
C00G C00A C00I 120.7(2) . . ?
C00G C00A N008 118.6(2) . . ?
C00I C00A N008 120.7(2) . . ?
C00J C00B C00R 118.9(2) . . ?
C00J C00B C00N 119.3(2) . . ?
C00R C00B C00N 121.8(2) . . ?
N009 C00C C00F 128.7(2) . . ?
N009 C00C C00E 111.7(2) . . ?
C00F C00C C00E 119.7(2) . . ?
C00S C00D C00U 118.3(2) . . ?
C00S C00D C00V 120.6(2) . . ?
C00U C00D C00V 121.0(2) . . ?
C00L C00E C00H 135.4(2) . . ?
C00L C00E C00C 105.0(2) . . ?
C00H C00E C00C 119.6(2) . . ?
C00K C00F C00C 119.0(2) . . ?
C00K C00F I001 122.69(18) . . ?
C00C C00F I001 118.31(18) . . ?
C00A C00G C00R 119.5(2) . . ?
C00A C00G H00G 120.3 . . ?
C00R C00G H00G 120.3 . . ?
C00Q C00H O003 126.6(2) . . ?
C00Q C00H C00E 120.0(2) . . ?
O003 C00H C00E 113.3(2) . . ?
C00J C00I C00A 119.1(2) . . ?
C00J C00I H00I 120.5 . . ?
C00A C00I H00I 120.5 . . ?
C00I C00J C00B 121.3(2) . . ?
C00I C00J H00J 119.4 . . ?
C00B C00J H00J 119.4 . . ?
C00F C00K C00Q 121.7(2) . . ?
C00F C00K H00K 119.2 . . ?
C00Q C00K H00K 119.2 . . ?
N008 C00L C00E 105.9(2) . . ?
N008 C00L H00L 127.0 . . ?
C00E C00L H00L 127.0 . . ?
C00P C00M C00O 121.2(2) . . ?
C00P C00M S002 120.1(2) . . ?
C00O C00M S002 118.7(2) . . ?
O005 C00N O004 123.8(2) . . ?
O005 C00N C00B 125.1(2) . . ?
O004 C00N C00B 111.1(2) . . ?
C00U C00O C00M 118.8(2) . . ?
C00U C00O H00O 120.6 . . ?
C00M C00O H00O 120.6 . . ?
C00M C00P C00S 119.0(2) . . ?
C00M C00P H00P 120.5 . . ?
C00S C00P H00P 120.5 . . ?
C00H C00Q C00K 120.1(2) . . ?
C00H C00Q H00Q 120.0 . . ?
C00K C00Q H00Q 120.0 . . ?
C00G C00R C00B 120.6(2) . . ?
C00G C00R H00R 119.7 . . ?
C00B C00R H00R 119.7 . . ?
C00P C00S C00D 121.3(2) . . ?
C00P C00S H00S 119.3 . . ?
C00D C00S H00S 119.3 . . ?
O004 C00T C00W 106.1(2) . . ?
O004 C00T H00A 110.5 . . ?
C00W C00T H00A 110.5 . . ?
O004 C00T H00B 110.5 . . ?
C00W C00T H00B 110.5 . . ?
H00A C00T H00B 108.7 . . ?
C00O C00U C00D 121.3(3) . . ?
C00O C00U H00U 119.3 . . ?
C00D C00U H00U 119.3 . . ?
C00D C00V H00C 109.5 . . ?
C00D C00V H00D 109.5 . . ?
H00C C00V H00D 109.5 . . ?
C00D C00V H00E 109.5 . . ?
H00C C00V H00E 109.5 . . ?
H00D C00V H00E 109.5 . . ?
C00T C00W H00F 109.5 . . ?
C00T C00W H00H 109.5 . . ?
H00F C00W H00H 109.5 . . ?
C00T C00W H00M 109.5 . . ?
H00F C00W H00M 109.5 . . ?
H00H C00W H00M 109.5 . . ?

loop_
_geom_bond_atom_site_label_1
_geom_bond_atom_site_label_2
_geom_bond_distance
_geom_bond_site_symmetry_2
_geom_bond_publ_flag
I001 C00F 2.093(2) . ?
S002 O006 1.4255(19) . ?
S002 O007 1.4273(19) . ?
S002 O003 1.5962(18) . ?
S002 C00M 1.749(3) . ?
O003 C00H 1.413(3) . ?
O004 C00N 1.340(3) . ?
O004 C00T 1.453(3) . ?
O005 C00N 1.205(3) . ?
N008 C00L 1.352(3) . ?
N008 N009 1.367(3) . ?
N008 C00A 1.432(3) . ?
N009 C00C 1.339(3) . ?
C00A C00G 1.382(4) . ?
C00A C00I 1.386(3) . ?
C00B C00J 1.382(4) . ?
C00B C00R 1.392(4) . ?
C00B C00N 1.490(3) . ?
C00C C00F 1.420(3) . ?
C00C C00E 1.422(3) . ?
C00D C00S 1.393(4) . ?
C00D C00U 1.398(4) . ?
C00D C00V 1.499(4) . ?
C00E C00L 1.386(3) . ?
C00E C00H 1.413(4) . ?
C00F C00K 1.356(4) . ?
C00G C00R 1.382(4) . ?
C00G H00G 0.9500 . ?
C00H C00Q 1.358(4) . ?
C00I C00J 1.380(3) . ?
C00I H00I 0.9500 . ?
C00J H00J 0.9500 . ?
C00K C00Q 1.430(4) . ?
C00K H00K 0.9500 . ?
C00L H00L 0.9500 . ?
C00M C00P 1.382(4) . ?
C00M C00O 1.395(4) . ?
C00O C00U 1.382(4) . ?
C00O H00O 0.9500 . ?
C00P C00S 1.386(4) . ?
C00P H00P 0.9500 . ?
C00Q H00Q 0.9500 . ?
C00R H00R 0.9500 . ?
C00S H00S 0.9500 . ?
C00T C00W 1.505(4) . ?
C00T H00A 0.9900 . ?
C00T H00B 0.9900 . ?
C00U H00U 0.9500 . ?
C00V H00C 0.9800 . ?
C00V H00D 0.9800 . ?
C00V H00E 0.9800 . ?
C00W H00F 0.9800 . ?
C00W H00H 0.9800 . ?
C00W H00M 0.9800 . ?
